data_4110726
loop_
_publ_author_name
'Anna V. Davis'
'Timothy K. Firman'
'Benjamin P. Hay'
'Kenneth N. Raymond'

_publ_section_title
;
 d-Orbital Effects on Stereochemical Non-Rigidity: Twisted TiIV
 Intramolecular Dynamics
;
_journal_name_full 'Journal of the American Chemical Society'
_journal_page_first 9484
_journal_page_last 9496
_journal_paper_doi 10.1021/ja0617946
_journal_volume 128
_journal_year 2006
_chemical_formula_moiety 'C54 H82 N10 Na2 O16 Ti, C3 H7 N O'
_chemical_formula_sum 'C57 H89 N11 Na2 O17 Ti'
_chemical_formula_weight 1294.27
_chemical_name_systematic
; 
 ? 
;
_space_group_IT_number 15
_symmetry_cell_setting monoclinic
_symmetry_space_group_name_Hall '-C 2yc'
_symmetry_space_group_name_H-M 'C 1 2/c 1'
_atom_sites_solution_hydrogens geom
_atom_sites_solution_primary direct
_atom_sites_solution_secondary difmap
_audit_creation_method SHELXL-97
_cell_angle_alpha 90.00
_cell_angle_beta 106.161(2)
_cell_angle_gamma 90.00
_cell_formula_units_Z 4
_cell_length_a 17.8619(12)
_cell_length_b 17.1753(12)
_cell_length_c 22.8947(16)
_cell_measurement_reflns_used 4185
_cell_measurement_temperature 140(2)
_cell_measurement_theta_max 24.43
_cell_measurement_theta_min 2.24
_cell_volume 6746.2(8)
_computing_cell_refinement 'Bruker SAINT v5.01'
_computing_data_collection 'Bruker SMART v5.052'
_computing_data_reduction 'Bruker SAINT v5.01'
_computing_structure_refinement 'SHELXL-97 (Sheldrick, 1997)'
_computing_structure_solution 'SHELXS-97 (Sheldrick, 1990)'
_diffrn_ambient_temperature 140(2)
_diffrn_measured_fraction_theta_full 0.964
_diffrn_measured_fraction_theta_max 0.964
_diffrn_measurement_device_type 'Bruker SMART CCD'
_diffrn_measurement_method \w/2\q-scans
_diffrn_radiation_monochromator graphite
_diffrn_radiation_source 'fine-focus sealed tube'
_diffrn_radiation_type MoK\a
_diffrn_radiation_wavelength 0.71073
_diffrn_reflns_av_R_equivalents 0.0549
_diffrn_reflns_av_sigmaI/netI 0.0720
_diffrn_reflns_limit_h_max 20
_diffrn_reflns_limit_h_min -10
_diffrn_reflns_limit_k_max 18
_diffrn_reflns_limit_k_min -20
_diffrn_reflns_limit_l_max 25
_diffrn_reflns_limit_l_min -26
_diffrn_reflns_number 14817
_diffrn_reflns_theta_full 24.71
_diffrn_reflns_theta_max 24.71
_diffrn_reflns_theta_min 1.68
_exptl_absorpt_coefficient_mu 0.212
_exptl_absorpt_correction_T_max 0.9689
_exptl_absorpt_correction_T_min 0.9411
_exptl_absorpt_correction_type empirical
_exptl_absorpt_process_details 'Sheldrick, 2001'
_exptl_crystal_colour orange
_exptl_crystal_density_diffrn 1.274
_exptl_crystal_description block
_exptl_crystal_F_000 2752
_exptl_crystal_size_max 0.29
_exptl_crystal_size_mid 0.19
_exptl_crystal_size_min 0.15
_refine_diff_density_max 0.354
_refine_diff_density_min -0.637
_refine_diff_density_rms 0.062
_refine_ls_extinction_method none
_refine_ls_goodness_of_fit_ref 1.037
_refine_ls_hydrogen_treatment constr
_refine_ls_matrix_type full
_refine_ls_number_parameters 414
_refine_ls_number_reflns 5555
_refine_ls_number_restraints 0
_refine_ls_restrained_S_all 1.037
_refine_ls_R_factor_all 0.0853
_refine_ls_R_factor_gt 0.0552
_refine_ls_shift/su_max 0.000
_refine_ls_shift/su_mean 0.000
_refine_ls_structure_factor_coef Fsqd
_refine_ls_weighting_details 'calc w=1/[\s^2^(Fo^2^)+(0.0767P)^2^+6.2506P] where P=(Fo^2^+2Fc^2^)/3'
_refine_ls_weighting_scheme calc
_refine_ls_wR_factor_gt 0.1385
_refine_ls_wR_factor_ref 0.1553
_reflns_number_gt 3956
_reflns_number_total 5555
_reflns_threshold_expression >2sigma(I)
_cod_data_source_file ja0617946-s5.cif
_cod_data_source_block ad5107
_cod_original_sg_symbol_H-M 'C 2/c'
_cod_database_code 4110726

loop_
_symmetry_equiv_pos_as_xyz
'x, y, z'
'-x, y, -z+1/2'
'x+1/2, y+1/2, z'
'-x+1/2, y+1/2, -z+1/2'
'-x, -y, -z'
'x, -y, z-1/2'
'-x+1/2, -y+1/2, -z'
'x+1/2, -y+1/2, z-1/2'

loop_
_atom_site_label
_atom_site_type_symbol
_atom_site_fract_x
_atom_site_fract_y
_atom_site_fract_z
_atom_site_U_iso_or_equiv
_atom_site_adp_type
_atom_site_occupancy
_atom_site_symmetry_multiplicity
_atom_site_calc_flag
_atom_site_refinement_flags
Ti1 Ti 0.0000 0.28080(4) 0.2500 0.0220(2) Uani 1 2 d S
Na1 Na 0.27625(6) 0.55608(6) 0.53352(5) 0.0274(3) Uani 1 1 d .
O1 O -0.05846(11) 0.30118(11) 0.30861(8) 0.0245(5) Uani 1 1 d .
O2 O 0.07256(11) 0.34975(11) 0.30713(9) 0.0250(5) Uani 1 1 d .
O3 O 0.20485(13) 0.50036(14) 0.44568(11) 0.0449(6) Uani 1 1 d .
O4 O -0.16932(12) 0.38505(12) 0.43930(9) 0.0305(5) Uani 1 1 d .
O5 O -0.06544(11) 0.19290(11) 0.21269(9) 0.0243(5) Uani 1 1 d .
O6 O -0.17683(12) -0.01593(12) 0.13494(10) 0.0350(5) Uani 1 1 d .
O7 O 0.33176(16) 0.66908(14) 0.51878(11) 0.0506(7) Uani 1 1 d .
O8 O 0.37813(17) 0.47068(18) 0.52219(13) 0.0660(8) Uani 1 1 d .
O9 O 0.0000 0.7105(3) 0.2500 0.1005(19) Uani 1 2 d S
N1 N 0.20100(14) 0.43867(15) 0.35800(12) 0.0320(6) Uani 1 1 d .
H1A H 0.1741 0.4072 0.3295 0.038 Uiso 1 1 calc R
N2 N -0.18104(15) 0.30758(15) 0.35712(12) 0.0344(7) Uani 1 1 d .
H2A H -0.1571 0.2902 0.3309 0.041 Uiso 1 1 calc R
N3 N -0.18899(14) 0.11402(15) 0.14284(11) 0.0323(6) Uani 1 1 d .
H3A H -0.1673 0.1569 0.1609 0.039 Uiso 1 1 calc R
N4 N 0.42153(16) 0.75453(17) 0.57248(13) 0.0417(7) Uani 1 1 d .
N5 N 0.47690(15) 0.38863(16) 0.56359(13) 0.0402(7) Uani 1 1 d .
N6 N 0.0000 0.5825(3) 0.2500 0.125(4) Uani 1 2 d S
C1 C -0.02511(16) 0.34869(16) 0.35538(13) 0.0233(6) Uani 1 1 d .
C2 C 0.05063(16) 0.37426(16) 0.35574(13) 0.0238(7) Uani 1 1 d .
C3 C 0.09400(17) 0.42185(18) 0.40166(14) 0.0291(7) Uani 1 1 d .
C4 C 0.06027(19) 0.44295(19) 0.44825(15) 0.0356(8) Uani 1 1 d .
H4A H 0.0896 0.4736 0.4813 0.043 Uiso 1 1 calc R
C5 C -0.01364(18) 0.42039(18) 0.44696(14) 0.0326(7) Uani 1 1 d .
H5A H -0.0346 0.4368 0.4788 0.039 Uiso 1 1 calc R
C6 C -0.05963(17) 0.37372(17) 0.40008(13) 0.0263(7) Uani 1 1 d .
C7 C 0.17171(17) 0.45620(18) 0.40408(14) 0.0301(7) Uani 1 1 d .
C8 C 0.27510(17) 0.46876(19) 0.35226(15) 0.0333(8) Uani 1 1 d .
H8A H 0.2910 0.5137 0.3808 0.040 Uiso 1 1 calc R
C9 C 0.2642(2) 0.4981(2) 0.28773(16) 0.0440(9) Uani 1 1 d .
H9A H 0.2270 0.5414 0.2795 0.066 Uiso 1 1 calc R
H9B H 0.2442 0.4557 0.2589 0.066 Uiso 1 1 calc R
H9C H 0.3144 0.5159 0.2832 0.066 Uiso 1 1 calc R
C10 C 0.3378(2) 0.4072(2) 0.36950(17) 0.0448(9) Uani 1 1 d .
H10A H 0.3440 0.3904 0.4115 0.067 Uiso 1 1 calc R
H10B H 0.3872 0.4287 0.3660 0.067 Uiso 1 1 calc R
H10C H 0.3230 0.3624 0.3421 0.067 Uiso 1 1 calc R
C11 C -0.14125(17) 0.35570(17) 0.40030(13) 0.0253(7) Uani 1 1 d .
C12 C -0.26099(18) 0.28116(19) 0.34943(15) 0.0356(8) Uani 1 1 d .
H12A H -0.2817 0.3076 0.3806 0.043 Uiso 1 1 calc R
C13 C -0.3113(2) 0.3041(2) 0.28714(19) 0.0573(11) Uani 1 1 d .
H13A H -0.3103 0.3608 0.2827 0.086 Uiso 1 1 calc R
H13B H -0.3650 0.2868 0.2823 0.086 Uiso 1 1 calc R
H13C H -0.2912 0.2794 0.2560 0.086 Uiso 1 1 calc R
C14 C -0.2619(2) 0.1949(2) 0.35952(18) 0.0471(9) Uani 1 1 d .
H14A H -0.2316 0.1828 0.4012 0.071 Uiso 1 1 calc R
H14B H -0.2391 0.1683 0.3308 0.071 Uiso 1 1 calc R
H14C H -0.3158 0.1774 0.3532 0.071 Uiso 1 1 calc R
C15 C -0.03724(16) 0.12071(16) 0.22871(13) 0.0234(6) Uani 1 1 d .
C16 C -0.07376(16) 0.05138(17) 0.20585(13) 0.0242(7) Uani 1 1 d .
C17 C -0.03535(18) -0.01859(17) 0.22851(14) 0.0293(7) Uani 1 1 d .
H17A H -0.0591 -0.0668 0.2136 0.035 Uiso 1 1 calc R
C18 C -0.15114(17) 0.04659(18) 0.15826(13) 0.0278(7) Uani 1 1 d .
C19 C -0.26465(19) 0.1199(2) 0.09741(16) 0.0416(9) Uani 1 1 d .
H19A H -0.2628 0.0874 0.0616 0.050 Uiso 1 1 calc R
C20 C -0.3288(2) 0.0887(3) 0.1220(2) 0.0678(13) Uani 1 1 d .
H20A H -0.3155 0.0358 0.1376 0.102 Uiso 1 1 calc R
H20B H -0.3778 0.0876 0.0895 0.102 Uiso 1 1 calc R
H20C H -0.3346 0.1224 0.1550 0.102 Uiso 1 1 calc R
C21 C -0.2783(3) 0.2033(2) 0.0766(2) 0.0791(15) Uani 1 1 d .
H21A H -0.2349 0.2211 0.0616 0.119 Uiso 1 1 calc R
H21B H -0.2818 0.2360 0.1108 0.119 Uiso 1 1 calc R
H21C H -0.3271 0.2069 0.0439 0.119 Uiso 1 1 calc R
C22 C 0.3560(2) 0.7359(2) 0.53177(15) 0.0380(8) Uani 1 1 d .
H22A H 0.3248 0.7773 0.5106 0.046 Uiso 1 1 calc R
C23 C 0.4716(3) 0.6947(3) 0.6077(2) 0.0853(16) Uani 1 1 d .
H23A H 0.4475 0.6435 0.5967 0.128 Uiso 1 1 calc R
H23B H 0.4787 0.7040 0.6511 0.128 Uiso 1 1 calc R
H23C H 0.5223 0.6960 0.5991 0.128 Uiso 1 1 calc R
C24 C 0.4445(3) 0.8357(2) 0.58416(19) 0.0628(12) Uani 1 1 d .
H24A H 0.4045 0.8694 0.5582 0.094 Uiso 1 1 calc R
H24B H 0.4943 0.8444 0.5751 0.094 Uiso 1 1 calc R
H24C H 0.4500 0.8479 0.6270 0.094 Uiso 1 1 calc R
C25 C 0.4434(3) 0.4565(2) 0.5511(2) 0.0589(11) Uani 1 1 d .
H25A H 0.4751 0.5002 0.5670 0.071 Uiso 1 1 calc R
C26 C 0.5573(2) 0.3800(3) 0.6002(3) 0.0889(17) Uani 1 1 d .
H26A H 0.5778 0.4308 0.6166 0.133 Uiso 1 1 calc R
H26B H 0.5888 0.3593 0.5749 0.133 Uiso 1 1 calc R
H26C H 0.5594 0.3440 0.6339 0.133 Uiso 1 1 calc R
C27 C 0.4356(3) 0.3181(2) 0.5456(2) 0.0783(15) Uani 1 1 d .
H27A H 0.3828 0.3298 0.5204 0.117 Uiso 1 1 calc R
H27B H 0.4326 0.2892 0.5818 0.117 Uiso 1 1 calc R
H27C H 0.4628 0.2865 0.5223 0.117 Uiso 1 1 calc R
C28 C -0.0514(3) 0.5376(4) 0.2732(4) 0.150(4) Uani 1 1 d .
H28A H -0.0944 0.5705 0.2776 0.226 Uiso 1 1 calc R
H28B H -0.0232 0.5164 0.3130 0.226 Uiso 1 1 calc R
H28C H -0.0724 0.4947 0.2452 0.226 Uiso 1 1 calc R
C29 C -0.0398(4) 0.6557(4) 0.2539(3) 0.0454(18) Uani 0.50 1 d P
H29A H -0.0907 0.6594 0.2588 0.054 Uiso 0.50 1 calc PR

loop_
_atom_site_aniso_label
_atom_site_aniso_U_11
_atom_site_aniso_U_22
_atom_site_aniso_U_33
_atom_site_aniso_U_23
_atom_site_aniso_U_13
_atom_site_aniso_U_12
Ti1 0.0172(4) 0.0248(4) 0.0253(4) 0.000 0.0083(3) 0.000
Na1 0.0211(6) 0.0309(6) 0.0294(7) 0.0006(5) 0.0056(5) -0.0006(5)
O1 0.0204(11) 0.0297(11) 0.0249(11) -0.0048(8) 0.0089(9) -0.0043(9)
O2 0.0203(11) 0.0287(11) 0.0298(11) -0.0045(9) 0.0133(9) -0.0025(9)
O3 0.0328(13) 0.0616(16) 0.0436(14) -0.0269(12) 0.0159(11) -0.0176(12)
O4 0.0261(12) 0.0389(12) 0.0306(12) 0.0012(9) 0.0148(10) 0.0023(10)
O5 0.0183(11) 0.0266(11) 0.0275(11) -0.0008(8) 0.0054(9) 0.0019(8)
O6 0.0306(13) 0.0333(13) 0.0353(13) -0.0080(10) -0.0007(10) -0.0024(10)
O7 0.0657(18) 0.0407(15) 0.0528(16) -0.0021(12) 0.0287(14) -0.0174(13)
O8 0.0522(19) 0.088(2) 0.0569(18) 0.0056(15) 0.0135(15) 0.0334(16)
O9 0.081(4) 0.049(3) 0.190(6) 0.000 0.067(4) 0.000
N1 0.0208(14) 0.0424(16) 0.0350(15) -0.0157(12) 0.0116(12) -0.0118(12)
N2 0.0240(14) 0.0415(16) 0.0454(17) -0.0132(13) 0.0222(13) -0.0070(12)
N3 0.0234(14) 0.0333(15) 0.0332(15) -0.0068(11) -0.0035(11) 0.0027(12)
N4 0.0294(16) 0.0505(18) 0.0428(17) 0.0090(14) 0.0061(13) -0.0013(14)
N5 0.0252(15) 0.0416(17) 0.0543(19) 0.0012(14) 0.0120(14) 0.0033(13)
N6 0.203(10) 0.025(3) 0.078(5) 0.000 -0.078(6) 0.000
C1 0.0199(15) 0.0235(15) 0.0279(16) -0.0010(12) 0.0088(13) 0.0017(12)
C2 0.0202(15) 0.0274(16) 0.0261(16) -0.0025(12) 0.0102(13) 0.0005(12)
C3 0.0242(17) 0.0338(17) 0.0318(17) -0.0066(13) 0.0118(14) -0.0029(14)
C4 0.0288(18) 0.0429(19) 0.0366(19) -0.0158(15) 0.0116(15) -0.0056(15)
C5 0.0291(18) 0.0416(19) 0.0310(18) -0.0101(14) 0.0146(14) -0.0028(15)
C6 0.0237(16) 0.0271(16) 0.0318(17) -0.0034(13) 0.0137(14) 0.0017(13)
C7 0.0203(16) 0.0374(18) 0.0324(18) -0.0078(14) 0.0070(14) -0.0019(14)
C8 0.0194(16) 0.0401(19) 0.0414(19) -0.0114(15) 0.0103(14) -0.0087(14)
C9 0.033(2) 0.055(2) 0.048(2) 0.0006(17) 0.0176(17) -0.0005(17)
C10 0.0264(18) 0.058(2) 0.049(2) -0.0002(18) 0.0098(16) -0.0009(17)
C11 0.0233(16) 0.0259(16) 0.0292(17) 0.0015(13) 0.0113(13) 0.0028(13)
C12 0.0241(17) 0.044(2) 0.044(2) -0.0080(16) 0.0197(15) -0.0072(15)
C13 0.029(2) 0.063(3) 0.078(3) 0.021(2) 0.012(2) -0.0010(19)
C14 0.030(2) 0.051(2) 0.057(2) 0.0082(18) 0.0081(18) -0.0097(17)
C15 0.0194(14) 0.0286(16) 0.0243(16) 0.0022(12) 0.0094(12) 0.0030(13)
C16 0.0213(16) 0.0312(16) 0.0210(15) 0.0000(12) 0.0073(12) 0.0004(13)
C17 0.0266(16) 0.0278(16) 0.0317(17) -0.0023(13) 0.0051(13) -0.0033(13)
C18 0.0245(17) 0.0347(18) 0.0254(16) -0.0026(13) 0.0089(13) 0.0015(14)
C19 0.0277(19) 0.047(2) 0.041(2) -0.0089(16) -0.0058(15) 0.0118(16)
C20 0.027(2) 0.089(3) 0.079(3) -0.013(3) 0.001(2) 0.003(2)
C21 0.063(3) 0.065(3) 0.087(3) 0.014(2) -0.016(3) 0.021(2)
C22 0.036(2) 0.043(2) 0.040(2) 0.0072(16) 0.0176(16) -0.0067(16)
C23 0.058(3) 0.090(4) 0.094(4) 0.019(3) -0.001(3) 0.029(3)
C24 0.061(3) 0.063(3) 0.056(3) 0.009(2) 0.001(2) -0.029(2)
C25 0.059(3) 0.053(3) 0.067(3) -0.005(2) 0.021(2) 0.004(2)
C26 0.030(2) 0.096(4) 0.131(5) 0.006(3) 0.007(3) 0.001(2)
C27 0.081(3) 0.053(3) 0.082(3) -0.001(2) -0.007(3) -0.003(2)
C28 0.051(4) 0.166(7) 0.209(9) -0.133(7) -0.005(4) 0.020(4)
C29 0.036(4) 0.050(5) 0.045(4) -0.003(3) 0.003(3) 0.003(4)

loop_
_atom_type_symbol
_atom_type_description
_atom_type_scat_dispersion_real
_atom_type_scat_dispersion_imag
_atom_type_scat_source
C C 0.0033 0.0016 'International Tables Vol C Tables 4.2.6.8 and 6.1.1.4'
H H 0.0000 0.0000 'International Tables Vol C Tables 4.2.6.8 and 6.1.1.4'
N N 0.0061 0.0033 'International Tables Vol C Tables 4.2.6.8 and 6.1.1.4'
O O 0.0106 0.0060 'International Tables Vol C Tables 4.2.6.8 and 6.1.1.4'
Na Na 0.0362 0.0249 'International Tables Vol C Tables 4.2.6.8 and 6.1.1.4'
Ti Ti 0.2776 0.4457 'International Tables Vol C Tables 4.2.6.8 and 6.1.1.4'

loop_
_geom_angle_atom_site_label_1
_geom_angle_atom_site_label_2
_geom_angle_atom_site_label_3
_geom_angle
_geom_angle_site_symmetry_1
_geom_angle_site_symmetry_3
O1 Ti1 O1 159.29(12) . 2
O1 Ti1 O5 101.99(8) . 2
O1 Ti1 O5 94.01(8) 2 2
O1 Ti1 O5 94.01(8) . .
O1 Ti1 O5 101.99(8) 2 .
O5 Ti1 O5 78.84(11) 2 .
O1 Ti1 O2 88.25(8) . 2
O1 Ti1 O2 79.26(8) 2 2
O5 Ti1 O2 164.04(8) 2 2
O5 Ti1 O2 88.35(8) . 2
O1 Ti1 O2 79.26(8) . .
O1 Ti1 O2 88.25(8) 2 .
O5 Ti1 O2 88.35(8) 2 .
O5 Ti1 O2 164.03(8) . .
O2 Ti1 O2 105.74(12) 2 .
O7 Na1 O3 113.17(10) . .
O7 Na1 O6 110.61(9) . 8_556
O3 Na1 O6 135.36(10) . 8_556
O7 Na1 O4 95.25(9) . 5_566
O3 Na1 O4 96.68(9) . 5_566
O6 Na1 O4 87.59(8) 8_556 5_566
O7 Na1 O8 97.57(11) . .
O3 Na1 O8 84.43(10) . .
O6 Na1 O8 81.65(9) 8_556 .
O4 Na1 O8 165.53(10) 5_566 .
C1 O1 Ti1 116.97(17) . .
C2 O2 Ti1 116.72(16) . .
C7 O3 Na1 166.9(2) . .
C11 O4 Na1 150.2(2) . 5_566
C15 O5 Ti1 117.27(17) . .
C18 O6 Na1 132.4(2) . 8_455
C22 O7 Na1 155.1(2) . .
C25 O8 Na1 135.7(3) . .
C29 O9 C29 76.3(8) . 2
C7 N1 C8 123.7(2) . .
C7 N1 H1A 118.1 . .
C8 N1 H1A 118.1 . .
C11 N2 C12 125.7(3) . .
C11 N2 H2A 117.1 . .
C12 N2 H2A 117.1 . .
C18 N3 C19 123.2(3) . .
C18 N3 H3A 118.4 . .
C19 N3 H3A 118.4 . .
C22 N4 C23 120.6(3) . .
C22 N4 C24 120.8(3) . .
C23 N4 C24 118.6(3) . .
C25 N5 C27 122.0(3) . .
C25 N5 C26 122.4(4) . .
C27 N5 C26 115.5(3) . .
C28 N6 C28 113.8(6) 2 .
C28 N6 C29 94.0(4) 2 2
C28 N6 C29 150.7(5) . 2
C28 N6 C29 150.7(5) 2 .
C28 N6 C29 94.0(4) . .
C29 N6 C29 60.9(7) 2 .
O1 C1 C6 125.4(3) . .
O1 C1 C2 113.7(2) . .
C6 C1 C2 120.9(3) . .
O2 C2 C3 125.6(3) . .
O2 C2 C1 113.2(2) . .
C3 C2 C1 121.2(3) . .
C2 C3 C4 117.3(3) . .
C2 C3 C7 125.3(3) . .
C4 C3 C7 117.3(3) . .
C5 C4 C3 121.6(3) . .
C5 C4 H4A 119.2 . .
C3 C4 H4A 119.2 . .
C4 C5 C6 122.2(3) . .
C4 C5 H5A 118.9 . .
C6 C5 H5A 118.9 . .
C1 C6 C5 116.7(3) . .
C1 C6 C11 124.6(3) . .
C5 C6 C11 118.6(3) . .
O3 C7 N1 122.7(3) . .
O3 C7 C3 120.8(3) . .
N1 C7 C3 116.5(3) . .
N1 C8 C10 110.7(3) . .
N1 C8 C9 109.3(3) . .
C10 C8 C9 111.7(3) . .
N1 C8 H8A 108.3 . .
C10 C8 H8A 108.3 . .
C9 C8 H8A 108.3 . .
C8 C9 H9A 109.5 . .
C8 C9 H9B 109.5 . .
H9A C9 H9B 109.5 . .
C8 C9 H9C 109.5 . .
H9A C9 H9C 109.5 . .
H9B C9 H9C 109.5 . .
C8 C10 H10A 109.5 . .
C8 C10 H10B 109.5 . .
H10A C10 H10B 109.5 . .
C8 C10 H10C 109.5 . .
H10A C10 H10C 109.5 . .
H10B C10 H10C 109.5 . .
O4 C11 N2 123.0(3) . .
O4 C11 C6 120.5(3) . .
N2 C11 C6 116.5(3) . .
N2 C12 C14 109.9(3) . .
N2 C12 C13 109.7(3) . .
C14 C12 C13 111.9(3) . .
N2 C12 H12A 108.4 . .
C14 C12 H12A 108.4 . .
C13 C12 H12A 108.4 . .
C12 C13 H13A 109.5 . .
C12 C13 H13B 109.5 . .
H13A C13 H13B 109.5 . .
C12 C13 H13C 109.5 . .
H13A C13 H13C 109.5 . .
H13B C13 H13C 109.5 . .
C12 C14 H14A 109.5 . .
C12 C14 H14B 109.5 . .
H14A C14 H14B 109.5 . .
C12 C14 H14C 109.5 . .
H14A C14 H14C 109.5 . .
H14B C14 H14C 109.5 . .
O5 C15 C16 125.8(3) . .
O5 C15 C15 113.31(15) . 2
C16 C15 C15 120.88(16) . 2
C15 C16 C17 117.6(3) . .
C15 C16 C18 124.1(3) . .
C17 C16 C18 118.3(3) . .
C17 C17 C16 121.48(17) 2 .
C17 C17 H17A 119.3 2 .
C16 C17 H17A 119.3 . .
O6 C18 N3 122.8(3) . .
O6 C18 C16 121.2(3) . .
N3 C18 C16 116.0(3) . .
N3 C19 C21 109.1(3) . .
N3 C19 C20 110.9(3) . .
C21 C19 C20 112.5(4) . .
N3 C19 H19A 108.1 . .
C21 C19 H19A 108.1 . .
C20 C19 H19A 108.1 . .
C19 C20 H20A 109.5 . .
C19 C20 H20B 109.5 . .
H20A C20 H20B 109.5 . .
C19 C20 H20C 109.5 . .
H20A C20 H20C 109.5 . .
H20B C20 H20C 109.5 . .
C19 C21 H21A 109.5 . .
C19 C21 H21B 109.5 . .
H21A C21 H21B 109.5 . .
C19 C21 H21C 109.5 . .
H21A C21 H21C 109.5 . .
H21B C21 H21C 109.5 . .
O7 C22 N4 125.5(3) . .
O7 C22 H22A 117.3 . .
N4 C22 H22A 117.3 . .
N4 C23 H23A 109.5 . .
N4 C23 H23B 109.5 . .
H23A C23 H23B 109.5 . .
N4 C23 H23C 109.5 . .
H23A C23 H23C 109.5 . .
H23B C23 H23C 109.5 . .
N4 C24 H24A 109.5 . .
N4 C24 H24B 109.5 . .
H24A C24 H24B 109.5 . .
N4 C24 H24C 109.5 . .
H24A C24 H24C 109.5 . .
H24B C24 H24C 109.5 . .
O8 C25 N5 128.4(4) . .
O8 C25 H25A 115.8 . .
N5 C25 H25A 115.8 . .
N5 C26 H26A 109.5 . .
N5 C26 H26B 109.5 . .
H26A C26 H26B 109.5 . .
N5 C26 H26C 109.5 . .
H26A C26 H26C 109.5 . .
H26B C26 H26C 109.5 . .
N5 C27 H27A 109.5 . .
N5 C27 H27B 109.5 . .
H27A C27 H27B 109.5 . .
N5 C27 H27C 109.5 . .
H27A C27 H27C 109.5 . .
H27B C27 H27C 109.5 . .
N6 C28 H28A 109.5 . .
N6 C28 H28B 109.5 . .
H28A C28 H28B 109.5 . .
N6 C28 H28C 109.5 . .
H28A C28 H28C 109.5 . .
H28B C28 H28C 109.5 . .
O9 C29 N6 111.4(6) . .
O9 C29 H29A 124.3 . .
N6 C29 H29A 124.3 . .

loop_
_geom_bond_atom_site_label_1
_geom_bond_atom_site_label_2
_geom_bond_distance
_geom_bond_site_symmetry_2
Ti1 O1 1.9477(19) .
Ti1 O1 1.9478(19) 2
Ti1 O5 1.9543(19) 2
Ti1 O5 1.9543(19) .
Ti1 O2 1.9619(19) 2
Ti1 O2 1.9619(19) .
Na1 O7 2.247(3) .
Na1 O3 2.271(2) .
Na1 O6 2.342(2) 8_556
Na1 O4 2.391(2) 5_566
Na1 O8 2.407(3) .
O1 C1 1.346(3) .
O2 C2 1.346(3) .
O3 C7 1.233(4) .
O4 C11 1.246(3) .
O4 Na1 2.391(2) 5_566
O5 C15 1.350(3) .
O6 C18 1.230(4) .
O6 Na1 2.342(2) 8_455
O7 C22 1.233(4) .
O8 C25 1.195(5) .
O9 C29 1.197(8) .
O9 C29 1.197(8) 2
N1 C7 1.336(4) .
N1 C8 1.461(4) .
N1 H1A 0.8800 .
N2 C11 1.332(4) .
N2 C12 1.462(4) .
N2 H2A 0.8800 .
N3 C18 1.338(4) .
N3 C19 1.462(4) .
N3 H3A 0.8800 .
N4 C22 1.317(4) .
N4 C23 1.451(5) .
N4 C24 1.456(5) .
N5 C25 1.304(5) .
N5 C27 1.419(5) .
N5 C26 1.455(5) .
N6 C28 1.412(8) 2
N6 C28 1.412(8) .
N6 C29 1.458(8) 2
N6 C29 1.458(8) .
C1 C6 1.401(4) .
C1 C2 1.420(4) .
C2 C3 1.386(4) .
C3 C4 1.411(4) .
C3 C7 1.495(4) .
C4 C5 1.368(4) .
C4 H4A 0.9500 .
C5 C6 1.406(4) .
C5 H5A 0.9500 .
C6 C11 1.492(4) .
C8 C10 1.511(5) .
C8 C9 1.521(5) .
C8 H8A 1.0000 .
C9 H9A 0.9800 .
C9 H9B 0.9800 .
C9 H9C 0.9800 .
C10 H10A 0.9800 .
C10 H10B 0.9800 .
C10 H10C 0.9800 .
C12 C14 1.500(5) .
C12 C13 1.511(5) .
C12 H12A 1.0000 .
C13 H13A 0.9800 .
C13 H13B 0.9800 .
C13 H13C 0.9800 .
C14 H14A 0.9800 .
C14 H14B 0.9800 .
C14 H14C 0.9800 .
C15 C16 1.388(4) .
C15 C15 1.414(6) 2
C16 C17 1.409(4) .
C16 C18 1.505(4) .
C17 C17 1.368(6) 2
C17 H17A 0.9500 .
C19 C21 1.507(5) .
C19 C20 1.509(5) .
C19 H19A 1.0000 .
C20 H20A 0.9800 .
C20 H20B 0.9800 .
C20 H20C 0.9800 .
C21 H21A 0.9800 .
C21 H21B 0.9800 .
C21 H21C 0.9800 .
C22 H22A 0.9500 .
C23 H23A 0.9800 .
C23 H23B 0.9800 .
C23 H23C 0.9800 .
C24 H24A 0.9800 .
C24 H24B 0.9800 .
C24 H24C 0.9800 .
C25 H25A 0.9500 .
C26 H26A 0.9800 .
C26 H26B 0.9800 .
C26 H26C 0.9800 .
C27 H27A 0.9800 .
C27 H27B 0.9800 .
C27 H27C 0.9800 .
C28 H28A 0.9800 .
C28 H28B 0.9800 .
C28 H28C 0.9800 .
C29 H29A 0.9500 .

loop_
_geom_torsion_atom_site_label_1
_geom_torsion_atom_site_label_2
_geom_torsion_atom_site_label_3
_geom_torsion_atom_site_label_4
_geom_torsion
_geom_torsion_site_symmetry_1
_geom_torsion_site_symmetry_4
O1 Ti1 O1 C1 -53.24(18) 2 .
O5 Ti1 O1 C1 86.58(19) 2 .
O5 Ti1 O1 C1 166.01(19) . .
O2 Ti1 O1 C1 -105.77(19) 2 .
O2 Ti1 O1 C1 0.61(18) . .
O1 Ti1 O2 C2 1.60(18) . .
O1 Ti1 O2 C2 165.00(19) 2 .
O5 Ti1 O2 C2 -100.94(19) 2 .
O5 Ti1 O2 C2 -64.5(4) . .
O2 Ti1 O2 C2 86.67(18) 2 .
O7 Na1 O3 C7 144.5(9) . .
O6 Na1 O3 C7 -23.5(10) 8_556 .
O4 Na1 O3 C7 -116.9(9) 5_566 .
O8 Na1 O3 C7 48.6(9) . .
O1 Ti1 O5 C15 -101.51(19) . .
O1 Ti1 O5 C15 91.71(19) 2 .
O5 Ti1 O5 C15 -0.06(14) 2 .
O2 Ti1 O5 C15 170.37(19) 2 .
O2 Ti1 O5 C15 -37.3(4) . .
O3 Na1 O7 C22 146.3(6) . .
O6 Na1 O7 C22 -42.7(6) 8_556 .
O4 Na1 O7 C22 46.7(6) 5_566 .
O8 Na1 O7 C22 -126.6(6) . .
O7 Na1 O8 C25 69.9(4) . .
O3 Na1 O8 C25 -177.4(4) . .
O6 Na1 O8 C25 -39.9(4) 8_556 .
O4 Na1 O8 C25 -82.3(6) 5_566 .
Ti1 O1 C1 C6 176.2(2) . .
Ti1 O1 C1 C2 -2.6(3) . .
Ti1 O2 C2 C3 178.8(2) . .
Ti1 O2 C2 C1 -3.4(3) . .
O1 C1 C2 O2 3.8(4) . .
C6 C1 C2 O2 -175.1(2) . .
O1 C1 C2 C3 -178.3(3) . .
C6 C1 C2 C3 2.9(4) . .
O2 C2 C3 C4 178.4(3) . .
C1 C2 C3 C4 0.8(4) . .
O2 C2 C3 C7 2.0(5) . .
C1 C2 C3 C7 -175.7(3) . .
C2 C3 C4 C5 -2.9(5) . .
C7 C3 C4 C5 173.9(3) . .
C3 C4 C5 C6 1.4(5) . .
O1 C1 C6 C5 177.0(3) . .
C2 C1 C6 C5 -4.3(4) . .
O1 C1 C6 C11 -4.4(5) . .
C2 C1 C6 C11 174.3(3) . .
C4 C5 C6 C1 2.2(5) . .
C4 C5 C6 C11 -176.5(3) . .
Na1 O3 C7 N1 -96.6(10) . .
Na1 O3 C7 C3 86.0(10) . .
C8 N1 C7 O3 0.8(5) . .
C8 N1 C7 C3 178.3(3) . .
C2 C3 C7 O3 177.3(3) . .
C4 C3 C7 O3 0.8(5) . .
C2 C3 C7 N1 -0.3(5) . .
C4 C3 C7 N1 -176.8(3) . .
C7 N1 C8 C10 103.4(4) . .
C7 N1 C8 C9 -133.1(3) . .
Na1 O4 C11 N2 -40.5(6) 5_566 .
Na1 O4 C11 C6 139.3(3) 5_566 .
C12 N2 C11 O4 -1.1(5) . .
C12 N2 C11 C6 179.0(3) . .
C1 C6 C11 O4 -174.6(3) . .
C5 C6 C11 O4 4.0(4) . .
C1 C6 C11 N2 5.3(4) . .
C5 C6 C11 N2 -176.1(3) . .
C11 N2 C12 C14 -115.3(3) . .
C11 N2 C12 C13 121.2(4) . .
Ti1 O5 C15 C16 -177.9(2) . .
Ti1 O5 C15 C15 0.2(4) . 2
O5 C15 C16 C17 -179.6(3) . .
C15 C15 C16 C17 2.5(5) 2 .
O5 C15 C16 C18 0.9(5) . .
C15 C15 C16 C18 -176.9(3) 2 .
C15 C16 C17 C17 0.0(5) . 2
C18 C16 C17 C17 179.6(4) . 2
Na1 O6 C18 N3 51.4(4) 8_455 .
Na1 O6 C18 C16 -127.8(3) 8_455 .
C19 N3 C18 O6 0.7(5) . .
C19 N3 C18 C16 179.9(3) . .
C15 C16 C18 O6 172.1(3) . .
C17 C16 C18 O6 -7.4(4) . .
C15 C16 C18 N3 -7.2(4) . .
C17 C16 C18 N3 173.3(3) . .
C18 N3 C19 C21 -162.0(3) . .
C18 N3 C19 C20 73.6(4) . .
Na1 O7 C22 N4 76.5(7) . .
C23 N4 C22 O7 -1.5(6) . .
C24 N4 C22 O7 180.0(3) . .
Na1 O8 C25 N5 135.5(4) . .
C27 N5 C25 O8 -3.5(7) . .
C26 N5 C25 O8 -179.3(5) . .
C29 O9 C29 N6 0.0 2 .
C28 N6 C29 O9 -33.9(11) 2 .
C28 N6 C29 O9 164.1(5) . .
C29 N6 C29 O9 0.0 2 .
